data_7105898
loop_
_publ_author_name
' Jinjing Li'
'Susan A. Bourne'
'Mino R. Caira'

_publ_section_title
;
 New polymorphs of the cocrystal formers isonicotinamide and nicotinamide
;
_journal_name_full Chem.Commun.
_journal_page_first 1530
_journal_paper_doi 10.1039/c0cc04117c
_journal_volume 47
_journal_year 2011
_chemical_formula_moiety 'C6 H6 N2 O1'
_chemical_formula_sum 'C6 H6 N2 O'
_chemical_formula_weight 122.13
_chemical_melting_point 379
_chemical_name_common nicotinamide
_chemical_name_systematic
;
?
;
_space_group_IT_number 13
_symmetry_cell_setting monoclinic
_symmetry_space_group_name_Hall '-P 2yac'
_symmetry_space_group_name_H-M 'P 1 2/n 1'
_atom_sites_solution_hydrogens geom
_atom_sites_solution_primary direct
_atom_sites_solution_secondary difmap
_audit_creation_method SHELXL-97
_cell_angle_alpha 90.00
_cell_angle_beta 102.188(2)
_cell_angle_gamma 90.00
_cell_formula_units_Z 16
_cell_length_a 15.0634(5)
_cell_length_b 10.6976(4)
_cell_length_c 15.2067(5)
_cell_measurement_reflns_used 55632
_cell_measurement_temperature 173(2)
_cell_measurement_theta_max 26.37
_cell_measurement_theta_min 1.00
_cell_volume 2395.21(14)
_computing_structure_refinement 'SHELXL-97 (Sheldrick, 1997)'
_computing_structure_solution 'SHELXS-97 (Sheldrick, 1990)'
_diffrn_ambient_temperature 173(2)
_diffrn_measured_fraction_theta_full 0.995
_diffrn_measured_fraction_theta_max 0.995
_diffrn_measurement_device_type 'Nonius Kappa CCD diffractometer'
_diffrn_measurement_method 'phi- and omega-scans of 2.00deg.'
_diffrn_radiation_monochromator graphite
_diffrn_radiation_source 'fine-focus sealed tube'
_diffrn_radiation_type MoK\a
_diffrn_radiation_wavelength 0.71073
_diffrn_reflns_av_R_equivalents 0.1173
_diffrn_reflns_av_sigmaI/netI 0.0536
_diffrn_reflns_limit_h_max 18
_diffrn_reflns_limit_h_min -18
_diffrn_reflns_limit_k_max 13
_diffrn_reflns_limit_k_min -13
_diffrn_reflns_limit_l_max 19
_diffrn_reflns_limit_l_min -19
_diffrn_reflns_number 88974
_diffrn_reflns_theta_full 26.38
_diffrn_reflns_theta_max 26.38
_diffrn_reflns_theta_min 1.73
_exptl_absorpt_coefficient_mu 0.096
_exptl_absorpt_correction_type none
_exptl_absorpt_process_details none
_exptl_crystal_colour colorless
_exptl_crystal_density_diffrn 1.355
_exptl_crystal_density_method 'not measured'
_exptl_crystal_description plate
_exptl_crystal_F_000 1024
_exptl_crystal_size_max 0.52
_exptl_crystal_size_mid 0.40
_exptl_crystal_size_min 0.28
_refine_diff_density_max 0.188
_refine_diff_density_min -0.266
_refine_diff_density_rms 0.049
_refine_ls_extinction_method none
_refine_ls_goodness_of_fit_ref 1.101
_refine_ls_hydrogen_treatment constr
_refine_ls_matrix_type full
_refine_ls_number_parameters 325
_refine_ls_number_reflns 4881
_refine_ls_number_restraints 0
_refine_ls_restrained_S_all 1.101
_refine_ls_R_factor_all 0.0845
_refine_ls_R_factor_gt 0.0499
_refine_ls_shift/su_max 0.000
_refine_ls_shift/su_mean 0.000
_refine_ls_structure_factor_coef Fsqd
_refine_ls_weighting_details 'calc w=1/[\s^2^(Fo^2^)+(0.0489P)^2^+0.7737P] where P=(Fo^2^+2Fc^2^)/3'
_refine_ls_weighting_scheme calc
_refine_ls_wR_factor_gt 0.1004
_refine_ls_wR_factor_ref 0.1241
_reflns_number_gt 3492
_reflns_number_total 4881
_reflns_threshold_expression >2sigma(I)
_cod_data_source_file C0CC04117C.TXT
_cod_data_source_block c:\paper\2
_cod_depositor_comments
;
The following automatic conversions were performed:

'_chemical_melting_point' value '379 K' was changed to '379' - the
value should be numeric and without a unit designator.

Automatic conversion script
Id: cif_fix_values 1569 2011-02-09 13:29:24Z adriana 
;
_cod_original_sg_symbol_H-M P2/n
_cod_database_code 7105898

loop_
_symmetry_equiv_pos_as_xyz
'x, y, z'
'-x+1/2, y, -z+1/2'
'-x, -y, -z'
'x-1/2, -y, z-1/2'

loop_
_atom_site_label
_atom_site_type_symbol
_atom_site_fract_x
_atom_site_fract_y
_atom_site_fract_z
_atom_site_U_iso_or_equiv
_atom_site_adp_type
_atom_site_occupancy
_atom_site_symmetry_multiplicity
_atom_site_calc_flag
_atom_site_refinement_flags
_atom_site_disorder_assembly
_atom_site_disorder_group
O1D O 0.61376(9) -0.05481(12) 0.04629(9) 0.0374(4) Uani 1 1 d . . .
C1D C 0.75524(12) 0.21563(17) 0.12008(12) 0.0288(4) Uani 1 1 d . . .
H1D H 0.7143 0.2793 0.0936 0.035 Uiso 1 1 calc R . .
N2D N 0.56885(10) 0.14645(15) 0.04079(11) 0.0343(4) Uani 1 1 d . . .
H6D H 0.5135 0.1274 0.0119 0.041 Uiso 1 1 calc R . .
H5D H 0.5834 0.2248 0.0545 0.041 Uiso 1 1 calc R . .
C2D C 0.72444(12) 0.09300(16) 0.11258(12) 0.0239(4) Uani 1 1 d . . .
C4D C 0.87150(13) 0.03359(18) 0.19383(14) 0.0332(5) Uani 1 1 d . . .
H3D H 0.9140 -0.0284 0.2203 0.040 Uiso 1 1 calc R . .
N1D N 0.83871(10) 0.24996(14) 0.16211(11) 0.0309(4) Uani 1 1 d . . .
C5D C 0.89493(13) 0.15781(18) 0.19885(13) 0.0322(5) Uani 1 1 d . . .
H4D H 0.9543 0.1798 0.2301 0.039 Uiso 1 1 calc R . .
C6D C 0.63076(12) 0.05646(17) 0.06391(12) 0.0270(4) Uani 1 1 d . . .
C3D C 0.78489(12) 0.00050(17) 0.14951(13) 0.0298(4) Uani 1 1 d . . .
H2D H 0.7672 -0.0849 0.1445 0.036 Uiso 1 1 calc R . .
O1C O 0.60622(9) 0.72874(11) 0.32375(9) 0.0338(3) Uani 1 1 d . . .
O1B O 0.62027(11) 0.61660(12) 0.54621(9) 0.0430(4) Uani 1 1 d . . .
N2B N 0.64114(10) 0.81768(14) 0.51327(10) 0.0311(4) Uani 1 1 d . . .
H6B H 0.6415 0.7999 0.4569 0.037 Uiso 1 1 calc R . .
H5B H 0.6480 0.8955 0.5322 0.037 Uiso 1 1 calc R . .
O1A O 0.38960(10) 0.60142(12) 0.18556(10) 0.0417(4) Uani 1 1 d . . .
N2C N 0.61917(11) 0.52608(14) 0.36501(10) 0.0341(4) Uani 1 1 d . . .
H6C H 0.6191 0.5444 0.4214 0.041 Uiso 1 1 calc R . .
H5C H 0.6236 0.4477 0.3488 0.041 Uiso 1 1 calc R . .
N1C N 0.59194(11) 0.42824(15) 0.09082(10) 0.0327(4) Uani 1 1 d . . .
N1B N 0.62519(10) 0.91347(14) 0.78063(10) 0.0303(4) Uani 1 1 d . . .
N2A N 0.42020(11) 0.80539(14) 0.21442(11) 0.0369(4) Uani 1 1 d . . .
H6A H 0.4755 0.7895 0.2449 0.044 Uiso 1 1 calc R . .
H5A H 0.4006 0.8830 0.2077 0.044 Uiso 1 1 calc R . .
C1A C 0.24673(13) 0.86556(17) 0.10002(12) 0.0288(4) Uani 1 1 d . . .
H1A H 0.2914 0.9294 0.1128 0.035 Uiso 1 1 calc R . .
N1A N 0.16311(11) 0.89754(14) 0.05586(10) 0.0326(4) Uani 1 1 d . . .
C2C C 0.61422(12) 0.58079(16) 0.20968(12) 0.0249(4) Uani 1 1 d . . .
C6B C 0.63010(12) 0.72664(17) 0.57007(12) 0.0272(4) Uani 1 1 d . . .
C2B C 0.62900(11) 0.75995(16) 0.66544(12) 0.0241(4) Uani 1 1 d . . .
C2A C 0.27195(13) 0.74523(16) 0.12818(12) 0.0266(4) Uani 1 1 d . . .
C6C C 0.61264(12) 0.61661(16) 0.30436(12) 0.0270(4) Uani 1 1 d . . .
C1B C 0.62723(12) 0.88211(17) 0.69559(13) 0.0282(4) Uani 1 1 d . . .
H1B H 0.6275 0.9476 0.6535 0.034 Uiso 1 1 calc R . .
C5B C 0.62586(12) 0.81964(17) 0.83900(13) 0.0285(4) Uani 1 1 d . . .
H4B H 0.6260 0.8396 0.8999 0.034 Uiso 1 1 calc R . .
C1C C 0.59085(12) 0.46302(17) 0.17507(12) 0.0287(4) Uani 1 1 d . . .
H1C H 0.5728 0.4027 0.2137 0.034 Uiso 1 1 calc R . .
C3B C 0.62741(12) 0.66477(17) 0.72730(13) 0.0298(4) Uani 1 1 d . . .
H2B H 0.6271 0.5797 0.7093 0.036 Uiso 1 1 calc R . .
C5A C 0.10165(14) 0.80575(19) 0.03938(14) 0.0372(5) Uani 1 1 d . . .
H4A H 0.0416 0.8265 0.0092 0.045 Uiso 1 1 calc R . .
C6A C 0.36579(13) 0.71132(17) 0.17821(13) 0.0292(4) Uani 1 1 d . . .
C3C C 0.63853(14) 0.66885(18) 0.15265(13) 0.0354(5) Uani 1 1 d . . .
H2C H 0.6531 0.7518 0.1729 0.043 Uiso 1 1 calc R . .
C4B C 0.62634(13) 0.69537(18) 0.81500(13) 0.0313(5) Uani 1 1 d . . .
H3B H 0.6259 0.6317 0.8585 0.038 Uiso 1 1 calc R . .
C3A C 0.20670(14) 0.65203(18) 0.10804(14) 0.0354(5) Uani 1 1 d . . .
H2A H 0.2215 0.5678 0.1248 0.042 Uiso 1 1 calc R . .
C4A C 0.12008(14) 0.6833(2) 0.06345(15) 0.0413(5) Uani 1 1 d . . .
H3A H 0.0741 0.6214 0.0497 0.050 Uiso 1 1 calc R . .
C5C C 0.61811(14) 0.51473(18) 0.03805(13) 0.0363(5) Uani 1 1 d . . .
H4C H 0.6207 0.4920 -0.0217 0.044 Uiso 1 1 calc R . .
C4C C 0.64137(16) 0.6346(2) 0.06580(14) 0.0427(5) Uani 1 1 d . . .
H3C H 0.6592 0.6931 0.0258 0.051 Uiso 1 1 calc R . .

loop_
_atom_site_aniso_label
_atom_site_aniso_U_11
_atom_site_aniso_U_22
_atom_site_aniso_U_33
_atom_site_aniso_U_23
_atom_site_aniso_U_13
_atom_site_aniso_U_12
O1D 0.0341(8) 0.0230(8) 0.0514(9) -0.0081(6) 0.0004(7) -0.0046(6)
C1D 0.0287(11) 0.0250(10) 0.0314(11) -0.0023(8) 0.0037(9) 0.0026(8)
N2D 0.0273(9) 0.0269(9) 0.0445(10) -0.0072(8) -0.0022(7) -0.0022(7)
C2D 0.0266(10) 0.0228(10) 0.0232(10) -0.0027(8) 0.0068(8) -0.0014(8)
C4D 0.0300(11) 0.0277(11) 0.0400(12) 0.0026(9) 0.0037(9) 0.0059(9)
N1D 0.0257(9) 0.0270(9) 0.0385(10) -0.0052(7) 0.0032(7) -0.0028(7)
C5D 0.0255(10) 0.0325(11) 0.0372(12) -0.0022(9) 0.0036(9) 0.0000(9)
C6D 0.0296(10) 0.0241(11) 0.0276(10) -0.0035(8) 0.0065(8) -0.0032(8)
C3D 0.0338(11) 0.0221(10) 0.0345(11) -0.0010(8) 0.0092(9) -0.0021(8)
O1C 0.0490(9) 0.0200(7) 0.0298(7) -0.0028(6) 0.0028(6) 0.0019(6)
O1B 0.0759(11) 0.0236(8) 0.0303(8) -0.0018(6) 0.0128(7) 0.0036(7)
N2B 0.0414(10) 0.0279(9) 0.0249(9) -0.0010(7) 0.0089(7) -0.0022(7)
O1A 0.0467(9) 0.0204(8) 0.0546(10) 0.0006(6) 0.0031(7) 0.0048(6)
N2C 0.0522(10) 0.0223(9) 0.0272(9) -0.0001(7) 0.0073(8) 0.0050(7)
N1C 0.0392(10) 0.0264(9) 0.0287(9) -0.0020(7) -0.0013(7) 0.0053(7)
N1B 0.0345(9) 0.0254(9) 0.0306(9) -0.0041(7) 0.0059(7) -0.0048(7)
N2A 0.0363(10) 0.0235(9) 0.0451(11) -0.0015(8) -0.0047(8) 0.0027(7)
C1A 0.0323(11) 0.0241(10) 0.0291(10) -0.0036(8) 0.0043(9) -0.0009(8)
N1A 0.0355(9) 0.0286(9) 0.0321(9) -0.0052(7) 0.0032(7) 0.0045(8)
C2C 0.0255(9) 0.0211(9) 0.0258(10) 0.0010(8) 0.0003(8) 0.0019(8)
C6B 0.0297(10) 0.0232(11) 0.0281(10) 0.0013(8) 0.0045(8) 0.0027(8)
C2B 0.0225(9) 0.0230(10) 0.0262(10) 0.0005(8) 0.0035(8) 0.0002(8)
C2A 0.0338(10) 0.0214(10) 0.0254(10) -0.0029(8) 0.0079(8) 0.0001(8)
C6C 0.0294(10) 0.0210(10) 0.0283(10) 0.0003(8) 0.0011(8) 0.0006(8)
C1B 0.0332(11) 0.0230(10) 0.0290(11) 0.0016(8) 0.0079(8) -0.0035(8)
C5B 0.0304(10) 0.0299(11) 0.0245(10) -0.0014(8) 0.0047(8) -0.0016(8)
C1C 0.0331(11) 0.0231(10) 0.0282(11) 0.0015(8) 0.0023(8) 0.0006(8)
C3B 0.0347(11) 0.0220(10) 0.0315(11) 0.0004(8) 0.0046(9) 0.0031(8)
C5A 0.0305(11) 0.0381(12) 0.0412(12) -0.0108(10) 0.0033(9) 0.0014(9)
C6A 0.0376(11) 0.0216(10) 0.0295(11) -0.0005(8) 0.0093(9) -0.0001(9)
C3C 0.0489(13) 0.0237(10) 0.0326(12) -0.0005(9) 0.0062(10) -0.0032(9)
C4B 0.0408(12) 0.0269(10) 0.0256(11) 0.0044(8) 0.0060(9) 0.0021(9)
C3A 0.0422(12) 0.0239(10) 0.0409(12) -0.0017(9) 0.0108(10) -0.0027(9)
C4A 0.0365(12) 0.0332(12) 0.0539(14) -0.0081(10) 0.0090(10) -0.0076(9)
C5C 0.0500(13) 0.0331(12) 0.0246(11) 0.0014(9) 0.0052(9) 0.0071(10)
C4C 0.0658(15) 0.0336(12) 0.0307(12) 0.0042(9) 0.0143(11) -0.0044(11)

loop_
_atom_type_symbol
_atom_type_description
_atom_type_scat_dispersion_real
_atom_type_scat_dispersion_imag
_atom_type_scat_source
C C 0.0033 0.0016 'International Tables Vol C Tables 4.2.6.8 and 6.1.1.4'
H H 0.0000 0.0000 'International Tables Vol C Tables 4.2.6.8 and 6.1.1.4'
N N 0.0061 0.0033 'International Tables Vol C Tables 4.2.6.8 and 6.1.1.4'
O O 0.0106 0.0060 'International Tables Vol C Tables 4.2.6.8 and 6.1.1.4'

loop_
_geom_angle_atom_site_label_1
_geom_angle_atom_site_label_2
_geom_angle_atom_site_label_3
_geom_angle
_geom_angle_site_symmetry_1
_geom_angle_site_symmetry_3
_geom_angle_publ_flag
N1D C1D C2D 124.30(17) . . ?
N1D C1D H1D 117.8 . . ?
C2D C1D H1D 117.8 . . ?
C6D N2D H6D 120.0 . . ?
C6D N2D H5D 120.0 . . ?
H6D N2D H5D 120.0 . . ?
C3D C2D C1D 117.61(16) . . ?
C3D C2D C6D 118.99(16) . . ?
C1D C2D C6D 123.36(16) . . ?
C5D C4D C3D 118.70(18) . . ?
C5D C4D H3D 120.7 . . ?
C3D C4D H3D 120.7 . . ?
C1D N1D C5D 116.40(16) . . ?
N1D C5D C4D 123.75(18) . . ?
N1D C5D H4D 118.1 . . ?
C4D C5D H4D 118.1 . . ?
O1D C6D N2D 122.45(17) . . ?
O1D C6D C2D 119.24(16) . . ?
N2D C6D C2D 118.30(16) . . ?
C2D C3D C4D 119.22(17) . . ?
C2D C3D H2D 120.4 . . ?
C4D C3D H2D 120.4 . . ?
C6B N2B H6B 120.0 . . ?
C6B N2B H5B 120.0 . . ?
H6B N2B H5B 120.0 . . ?
C6C N2C H6C 120.0 . . ?
C6C N2C H5C 120.0 . . ?
H6C N2C H5C 120.0 . . ?
C1C N1C C5C 116.56(16) . . ?
C5B N1B C1B 116.93(16) . . ?
C6A N2A H6A 120.0 . . ?
C6A N2A H5A 120.0 . . ?
H6A N2A H5A 120.0 . . ?
N1A C1A C2A 124.03(17) . . ?
N1A C1A H1A 118.0 . . ?
C2A C1A H1A 118.0 . . ?
C5A N1A C1A 116.54(17) . . ?
C3C C2C C1C 117.55(17) . . ?
C3C C2C C6C 119.35(16) . . ?
C1C C2C C6C 123.09(16) . . ?
O1B C6B N2B 122.02(17) . . ?
O1B C6B C2B 119.20(16) . . ?
N2B C6B C2B 118.78(16) . . ?
C1B C2B C3B 117.53(17) . . ?
C1B C2B C6B 123.33(16) . . ?
C3B C2B C6B 119.12(16) . . ?
C1A C2A C3A 117.68(18) . . ?
C1A C2A C6A 123.29(17) . . ?
C3A C2A C6A 119.03(16) . . ?
O1C C6C N2C 122.50(17) . . ?
O1C C6C C2C 119.56(16) . . ?
N2C C6C C2C 117.93(16) . . ?
N1B C1B C2B 124.04(17) . . ?
N1B C1B H1B 118.0 . . ?
C2B C1B H1B 118.0 . . ?
N1B C5B C4B 123.17(17) . . ?
N1B C5B H4B 118.4 . . ?
C4B C5B H4B 118.4 . . ?
N1C C1C C2C 124.38(17) . . ?
N1C C1C H1C 117.8 . . ?
C2C C1C H1C 117.8 . . ?
C4B C3B C2B 119.14(17) . . ?
C4B C3B H2B 120.4 . . ?
C2B C3B H2B 120.4 . . ?
N1A C5A C4A 123.92(19) . . ?
N1A C5A H4A 118.0 . . ?
C4A C5A H4A 118.0 . . ?
O1A C6A N2A 122.69(18) . . ?
O1A C6A C2A 120.21(17) . . ?
N2A C6A C2A 117.09(16) . . ?
C4C C3C C2C 119.06(18) . . ?
C4C C3C H2C 120.5 . . ?
C2C C3C H2C 120.5 . . ?
C3B C4B C5B 119.17(18) . . ?
C3B C4B H3B 120.4 . . ?
C5B C4B H3B 120.4 . . ?
C4A C3A C2A 119.12(18) . . ?
C4A C3A H2A 120.4 . . ?
C2A C3A H2A 120.4 . . ?
C5A C4A C3A 118.69(19) . . ?
C5A C4A H3A 120.7 . . ?
C3A C4A H3A 120.7 . . ?
N1C C5C C4C 123.40(19) . . ?
N1C C5C H4C 118.3 . . ?
C4C C5C H4C 118.3 . . ?
C5C C4C C3C 119.01(19) . . ?
C5C C4C H3C 120.5 . . ?
C3C C4C H3C 120.5 . . ?

loop_
_geom_bond_atom_site_label_1
_geom_bond_atom_site_label_2
_geom_bond_distance
_geom_bond_site_symmetry_2
_geom_bond_publ_flag
O1D C6D 1.235(2) . ?
C1D N1D 1.336(2) . ?
C1D C2D 1.388(2) . ?
C1D H1D 0.9500 . ?
N2D C6D 1.335(2) . ?
N2D H6D 0.8800 . ?
N2D H5D 0.8800 . ?
C2D C3D 1.381(3) . ?
C2D C6D 1.500(3) . ?
C4D C5D 1.373(3) . ?
C4D C3D 1.382(3) . ?
C4D H3D 0.9500 . ?
N1D C5D 1.342(2) . ?
C5D H4D 0.9500 . ?
C3D H2D 0.9500 . ?
O1C C6C 1.244(2) . ?
O1B C6B 1.232(2) . ?
N2B C6B 1.335(2) . ?
N2B H6B 0.8800 . ?
N2B H5B 0.8800 . ?
O1A C6A 1.227(2) . ?
N2C C6C 1.327(2) . ?
N2C H6C 0.8800 . ?
N2C H5C 0.8800 . ?
N1C C1C 1.338(2) . ?
N1C C5C 1.337(3) . ?
N1B C5B 1.339(2) . ?
N1B C1B 1.343(2) . ?
N2A C6A 1.341(2) . ?
N2A H6A 0.8800 . ?
N2A H5A 0.8800 . ?
C1A N1A 1.341(2) . ?
C1A C2A 1.384(3) . ?
C1A H1A 0.9500 . ?
N1A C5A 1.336(2) . ?
C2C C3C 1.381(3) . ?
C2C C1C 1.382(2) . ?
C2C C6C 1.495(3) . ?
C6B C2B 1.497(3) . ?
C2B C1B 1.387(2) . ?
C2B C3B 1.390(3) . ?
C2A C3A 1.388(3) . ?
C2A C6A 1.502(3) . ?
C1B H1B 0.9500 . ?
C5B C4B 1.379(3) . ?
C5B H4B 0.9500 . ?
C1C H1C 0.9500 . ?
C3B C4B 1.377(3) . ?
C3B H2B 0.9500 . ?
C5A C4A 1.372(3) . ?
C5A H4A 0.9500 . ?
C3C C4C 1.380(3) . ?
C3C H2C 0.9500 . ?
C4B H3B 0.9500 . ?
C3A C4A 1.379(3) . ?
C3A H2A 0.9500 . ?
C4A H3A 0.9500 . ?
C5C C4C 1.372(3) . ?
C5C H4C 0.9500 . ?
C4C H3C 0.9500 . ?

loop_
_geom_torsion_atom_site_label_1
_geom_torsion_atom_site_label_2
_geom_torsion_atom_site_label_3
_geom_torsion_atom_site_label_4
_geom_torsion
_geom_torsion_site_symmetry_1
_geom_torsion_site_symmetry_2
_geom_torsion_site_symmetry_3
_geom_torsion_site_symmetry_4
_geom_torsion_publ_flag
N1D C1D C2D C3D -1.4(3) . . . . ?
N1D C1D C2D C6D -179.11(16) . . . . ?
C2D C1D N1D C5D 0.0(3) . . . . ?
C1D N1D C5D C4D 1.2(3) . . . . ?
C3D C4D C5D N1D -0.8(3) . . . . ?
C3D C2D C6D O1D -10.6(3) . . . . ?
C1D C2D C6D O1D 167.12(18) . . . . ?
C3D C2D C6D N2D 169.81(17) . . . . ?
C1D C2D C6D N2D -12.5(3) . . . . ?
C1D C2D C3D C4D 1.7(3) . . . . ?
C6D C2D C3D C4D 179.52(16) . . . . ?
C5D C4D C3D C2D -0.7(3) . . . . ?
C2A C1A N1A C5A 0.4(3) . . . . ?
O1B C6B C2B C1B -171.03(18) . . . . ?
N2B C6B C2B C1B 8.5(3) . . . . ?
O1B C6B C2B C3B 7.3(3) . . . . ?
N2B C6B C2B C3B -173.12(17) . . . . ?
N1A C1A C2A C3A 1.0(3) . . . . ?
N1A C1A C2A C6A -179.52(17) . . . . ?
C3C C2C C6C O1C 21.3(3) . . . . ?
C1C C2C C6C O1C -157.59(18) . . . . ?
C3C C2C C6C N2C -158.05(18) . . . . ?
C1C C2C C6C N2C 23.1(3) . . . . ?
C5B N1B C1B C2B 0.7(3) . . . . ?
C3B C2B C1B N1B 0.8(3) . . . . ?
C6B C2B C1B N1B 179.22(16) . . . . ?
C1B N1B C5B C4B -1.6(3) . . . . ?
C5C N1C C1C C2C 0.4(3) . . . . ?
C3C C2C C1C N1C 1.4(3) . . . . ?
C6C C2C C1C N1C -179.75(17) . . . . ?
C1B C2B C3B C4B -1.5(3) . . . . ?
C6B C2B C3B C4B -179.96(17) . . . . ?
C1A N1A C5A C4A -1.2(3) . . . . ?
C1A C2A C6A O1A -165.27(18) . . . . ?
C3A C2A C6A O1A 14.2(3) . . . . ?
C1A C2A C6A N2A 15.6(3) . . . . ?
C3A C2A C6A N2A -164.99(17) . . . . ?
C1C C2C C3C C4C -2.2(3) . . . . ?
C6C C2C C3C C4C 178.89(18) . . . . ?
C2B C3B C4B C5B 0.7(3) . . . . ?
N1B C5B C4B C3B 0.9(3) . . . . ?
C1A C2A C3A C4A -1.6(3) . . . . ?
C6A C2A C3A C4A 178.90(18) . . . . ?
N1A C5A C4A C3A 0.6(3) . . . . ?
C2A C3A C4A C5A 0.9(3) . . . . ?
C1C N1C C5C C4C -1.3(3) . . . . ?
N1C C5C C4C C3C 0.4(3) . . . . ?
C2C C3C C4C C5C 1.4(3) . . . . ?
